data_7719644
loop_
_publ_author_name
'Seifert, Fabian'
'Piesik, Dirk F.-J.'
'Portwich, Flavio L.'
'Kowalke, Janine'
'Seifert, Andreas'
'Matsidik, Rukiya'
'G&#xf6;rls, Helmar'
'Sommer, Michael'
'Harder, Sjoerd'
'Kretschmer, Robert'

_publ_section_title
;
 Mono- and dinuclear &#x3b2;-oxo-&#x3b4;-diiminate (BODDI) based catalysts
 for the ring-opening polymerization of L-lactide.
;
_journal_issue 42
_journal_name_full 'Dalton transactions (Cambridge, England : 2003)'
_journal_page_first 15780
_journal_page_last 15794
_journal_paper_doi 10.1039/d5dt01934f
_journal_volume 54
_journal_year 2025
_chemical_formula_moiety 'C41 H69 N3 O2 Si2 Zn, C7 H8'
_chemical_formula_sum 'C48 H77 N3 O2 Si2 Zn'
_chemical_formula_weight 849.67
_space_group_crystal_system orthorhombic
_space_group_IT_number 33
_space_group_name_Hall 'P 2c -2n'
_space_group_name_H-M_alt 'P n a 21'
_atom_sites_solution_hydrogens mixed
_atom_sites_solution_primary direct
_atom_sites_solution_secondary difmap
_audit_creation_method SHELXL-2018/3
_audit_update_record
;
2023-03-09 deposited with the CCDC.	2025-10-01 downloaded from the CCDC.
;
_cell_angle_alpha 90
_cell_angle_beta 90
_cell_angle_gamma 90
_cell_formula_units_Z 4
_cell_length_a 42.6280(11)
_cell_length_b 10.7136(2)
_cell_length_c 10.7743(2)
_cell_measurement_reflns_used 64996
_cell_measurement_temperature 133(2)
_cell_measurement_theta_max 27.480
_cell_measurement_theta_min 0.955
_cell_volume 4920.62(18)
_computing_cell_refinement DENZO
_computing_data_collection COLLECT
_computing_data_reduction DENZO
_computing_molecular_graphics SHELXTL/PC
_computing_publication_material 'SHELXL-2018/3 (Sheldrick, 2018)'
_computing_structure_refinement 'SHELXL-2018/3 (Sheldrick, 2018)'
_computing_structure_solution 'SHELXS-97 (Sheldrick, 2008)'
_diffrn_ambient_temperature 133(2)
_diffrn_measured_fraction_theta_full 0.994
_diffrn_measured_fraction_theta_max 0.995
_diffrn_measurement_device_type KappaCCD
_diffrn_measurement_method 'phi + omega - scans'
_diffrn_radiation_type MoK\a
_diffrn_radiation_wavelength 0.71073
_diffrn_reflns_av_R_equivalents 0.0404
_diffrn_reflns_av_unetI/netI 0.0271
_diffrn_reflns_Laue_measured_fraction_full 0.994
_diffrn_reflns_Laue_measured_fraction_max 0.995
_diffrn_reflns_limit_h_max 55
_diffrn_reflns_limit_h_min -43
_diffrn_reflns_limit_k_max 13
_diffrn_reflns_limit_k_min -13
_diffrn_reflns_limit_l_max 13
_diffrn_reflns_limit_l_min -13
_diffrn_reflns_number 64996
_diffrn_reflns_point_group_measured_fraction_full 0.995
_diffrn_reflns_point_group_measured_fraction_max 0.996
_diffrn_reflns_theta_full 25.242
_diffrn_reflns_theta_max 27.480
_diffrn_reflns_theta_min 0.955
_exptl_absorpt_coefficient_mu 0.586
_exptl_absorpt_correction_T_max 0.7456
_exptl_absorpt_correction_T_min 0.6395
_exptl_absorpt_correction_type multi-scan
_exptl_absorpt_process_details
; 
 SADABS 2016/2: Krause, L., Herbst-Irmer, R., Sheldrick G.M. & Stalke D., 
 J. Appl. Cryst. 48 (2015) 3-10 
;
_exptl_crystal_colour colourless
_exptl_crystal_density_diffrn 1.147
_exptl_crystal_density_method 'not measured'
_exptl_crystal_description prism
_exptl_crystal_F_000 1840
_exptl_crystal_size_max 0.112
_exptl_crystal_size_mid 0.110
_exptl_crystal_size_min 0.088
_refine_diff_density_max 0.834
_refine_diff_density_min -1.031
_refine_diff_density_rms 0.101
_refine_ls_abs_structure_details
; 
 Refined as an inversion twin. 
;
_refine_ls_abs_structure_Flack 0.51(2)
_refine_ls_extinction_method none
_refine_ls_goodness_of_fit_ref 1.188
_refine_ls_hydrogen_treatment mixed
_refine_ls_matrix_type full
_refine_ls_number_parameters 518
_refine_ls_number_reflns 11209
_refine_ls_number_restraints 1
_refine_ls_restrained_S_all 1.188
_refine_ls_R_factor_all 0.0657
_refine_ls_R_factor_gt 0.0639
_refine_ls_shift/su_max 0.005
_refine_ls_shift/su_mean 0.000
_refine_ls_structure_factor_coef Fsqd
_refine_ls_weighting_details 'w=1/[\s^2^(Fo^2^)+(0.0356P)^2^+18.2813P] where P=(Fo^2^+2Fc^2^)/3'
_refine_ls_weighting_scheme calc
_refine_ls_wR_factor_gt 0.1581
_refine_ls_wR_factor_ref 0.1590
_reflns_Friedel_coverage 0.900
_reflns_Friedel_fraction_full 0.996
_reflns_Friedel_fraction_max 0.997
_reflns_number_gt 10877
_reflns_number_total 11209
_reflns_threshold_expression 'I > 2\s(I)'
_cod_data_source_file d5dt01934f2.cif
_cod_data_source_block FO7233_(BODDI)H(ZnHMDS)
_cod_depositor_comments 'Adding full bibliography for 7719641--7719649.cif.'
_cod_database_code 7719644
_shelx_shelxl_version_number 2018/3
_shelx_space_group_comment
; 
The symmetry employed for this shelxl refinement is uniquely defined 
by the following loop, which should always be used as a source of 
symmetry information in preference to the above space-group names. 
They are only intended as comments. 
;
_shelx_estimated_absorpt_t_min 0.937
_shelx_estimated_absorpt_t_max 0.950

loop_
_space_group_symop_operation_xyz
'x, y, z'
'-x, -y, z+1/2'
'-x+1/2, y+1/2, z+1/2'
'x+1/2, -y+1/2, z'

loop_
_atom_site_label
_atom_site_type_symbol
_atom_site_fract_x
_atom_site_fract_y
_atom_site_fract_z
_atom_site_U_iso_or_equiv
_atom_site_adp_type
_atom_site_occupancy
_atom_site_site_symmetry_order
_atom_site_calc_flag
_atom_site_refinement_flags_posn
_atom_site_refinement_flags_adp
_atom_site_refinement_flags_occupancy
_atom_site_disorder_assembly
_atom_site_disorder_group
Zn1 Zn 0.59775(2) 0.23121(5) 0.48130(8) 0.01486(15) Uani 1 1 d . . . . .
Si1 Si 0.52999(4) 0.12096(17) 0.44022(18) 0.0212(4) Uani 1 1 d . . . . .
Si2 Si 0.58611(4) 0.02696(17) 0.29425(18) 0.0206(4) Uani 1 1 d . . . . .
O1 O 0.64287(9) 0.1853(3) 0.4795(5) 0.0185(8) Uani 1 1 d . . . . .
O2 O 0.59437(12) 0.1927(5) 0.6782(5) 0.0292(11) Uani 1 1 d . . . . .
N1 N 0.60371(10) 0.4153(4) 0.4726(6) 0.0136(9) Uani 1 1 d . . . . .
N2 N 0.68835(11) 0.0076(4) 0.4712(6) 0.0201(10) Uani 1 1 d . . . . .
N3 N 0.56853(12) 0.1286(5) 0.3962(5) 0.0189(11) Uani 1 1 d . . . . .
C1 C 0.57579(13) 0.4911(5) 0.4593(6) 0.0181(13) Uani 1 1 d . . . . .
C2 C 0.56250(16) 0.5025(6) 0.3406(6) 0.0216(13) Uani 1 1 d . . . . .
C3 C 0.53371(16) 0.5638(7) 0.3282(7) 0.0267(14) Uani 1 1 d . . . . .
H3A H 0.523899 0.569028 0.249188 0.032 Uiso 1 1 calc R U . . .
C4 C 0.51963(17) 0.6162(7) 0.4299(8) 0.0305(16) Uani 1 1 d . . . . .
H4A H 0.499964 0.656970 0.421136 0.037 Uiso 1 1 calc R U . . .
C5 C 0.53350(16) 0.6105(6) 0.5431(7) 0.0276(16) Uani 1 1 d . . . . .
H5A H 0.523457 0.649288 0.611741 0.033 Uiso 1 1 calc R U . . .
C6 C 0.56209(15) 0.5494(6) 0.5621(6) 0.0207(13) Uani 1 1 d . . . . .
C7 C 0.57916(17) 0.4532(7) 0.2247(6) 0.0272(15) Uani 1 1 d . . . . .
H7A H 0.598056 0.404810 0.251374 0.033 Uiso 1 1 calc R U . . .
C8 C 0.5901(2) 0.5651(10) 0.1434(9) 0.049(2) Uani 1 1 d . . . . .
H8A H 0.604483 0.617780 0.191521 0.073 Uiso 1 1 calc R U . . .
H8B H 0.571870 0.614444 0.118023 0.073 Uiso 1 1 calc R U . . .
H8C H 0.600976 0.533660 0.069566 0.073 Uiso 1 1 calc R U . . .
C9 C 0.5584(2) 0.3684(7) 0.1451(7) 0.0331(17) Uani 1 1 d . . . . .
H9A H 0.551503 0.296795 0.194654 0.050 Uiso 1 1 calc R U . . .
H9B H 0.570417 0.338773 0.073330 0.050 Uiso 1 1 calc R U . . .
H9C H 0.540076 0.415338 0.116401 0.050 Uiso 1 1 calc R U . . .
C10 C 0.57692(17) 0.5504(7) 0.6891(7) 0.0261(14) Uani 1 1 d . . . . .
H10A H 0.597237 0.504107 0.683655 0.031 Uiso 1 1 calc R U . . .
C11 C 0.5566(2) 0.4853(8) 0.7847(7) 0.0373(18) Uani 1 1 d . . . . .
H11A H 0.550896 0.402018 0.754367 0.056 Uiso 1 1 calc R U . . .
H11B H 0.537454 0.534190 0.798649 0.056 Uiso 1 1 calc R U . . .
H11C H 0.568167 0.477486 0.862817 0.056 Uiso 1 1 calc R U . . .
C12 C 0.5841(2) 0.6827(8) 0.7333(8) 0.0383(19) Uani 1 1 d . . . . .
H12A H 0.598123 0.723616 0.673877 0.057 Uiso 1 1 calc R U . . .
H12B H 0.594175 0.679361 0.814878 0.057 Uiso 1 1 calc R U . . .
H12C H 0.564474 0.730233 0.739416 0.057 Uiso 1 1 calc R U . . .
C13 C 0.63174(13) 0.4646(5) 0.4752(7) 0.0184(11) Uani 1 1 d . . . . .
C14 C 0.66000(12) 0.3986(5) 0.4828(8) 0.0181(10) Uani 1 1 d . . . . .
H14A H 0.678378 0.448552 0.486993 0.022 Uiso 1 1 calc R U . . .
C15 C 0.66518(12) 0.2679(5) 0.4852(8) 0.0172(10) Uani 1 1 d . . . . .
C16 C 0.69726(12) 0.2266(5) 0.4945(7) 0.0160(11) Uani 1 1 d . . . . .
H16A H 0.712568 0.289798 0.507241 0.019 Uiso 1 1 calc R U . . .
C17 C 0.70814(12) 0.1074(5) 0.4869(7) 0.0171(10) Uani 1 1 d . . . . .
C18 C 0.74231(13) 0.0795(6) 0.4983(7) 0.0229(14) Uani 1 1 d . . . . .
H18A H 0.753965 0.157692 0.508802 0.034 Uiso 1 1 calc R U . . .
H18B H 0.749571 0.036899 0.423171 0.034 Uiso 1 1 calc R U . . .
H18C H 0.745853 0.025730 0.570556 0.034 Uiso 1 1 calc R U . . .
C19 C 0.63532(14) 0.6051(5) 0.4605(7) 0.0230(15) Uani 1 1 d . . . . .
H19A H 0.617000 0.647086 0.496283 0.034 Uiso 1 1 calc R U . . .
H19B H 0.636939 0.625934 0.372203 0.034 Uiso 1 1 calc R U . . .
H19C H 0.654323 0.632815 0.503674 0.034 Uiso 1 1 calc R U . . .
C20 C 0.69895(13) -0.1187(5) 0.4614(6) 0.0191(14) Uani 1 1 d . . . . .
C21 C 0.70580(16) -0.1829(7) 0.5723(8) 0.0268(16) Uani 1 1 d . . . . .
C22 C 0.71802(16) -0.3048(7) 0.5604(8) 0.0275(16) Uani 1 1 d . . . . .
H22A H 0.723475 -0.350884 0.632533 0.033 Uiso 1 1 calc R U . . .
C23 C 0.72213(16) -0.3580(6) 0.4433(9) 0.0353(19) Uani 1 1 d . . . . .
H23A H 0.730579 -0.439789 0.436647 0.042 Uiso 1 1 calc R U . . .
C24 C 0.71437(18) -0.2958(7) 0.3405(8) 0.0303(17) Uani 1 1 d . . . . .
H24A H 0.717162 -0.335473 0.262403 0.036 Uiso 1 1 calc R U . . .
C25 C 0.70204(17) -0.1722(7) 0.3433(8) 0.0293(17) Uani 1 1 d . . . . .
C26 C 0.6991(2) -0.1278(9) 0.6984(8) 0.0358(18) Uani 1 1 d . . . . .
H26A H 0.700028 -0.034900 0.690083 0.043 Uiso 1 1 calc R U . . .
C27 C 0.7222(3) -0.1652(16) 0.7981(10) 0.081(4) Uani 1 1 d . . . . .
H27A H 0.743202 -0.136485 0.775051 0.122 Uiso 1 1 calc R U . . .
H27B H 0.722228 -0.256213 0.806709 0.122 Uiso 1 1 calc R U . . .
H27C H 0.716026 -0.127009 0.877093 0.122 Uiso 1 1 calc R U . . .
C28 C 0.6663(2) -0.1614(11) 0.7369(10) 0.054(3) Uani 1 1 d . . . . .
H28A H 0.662046 -0.127145 0.819579 0.081 Uiso 1 1 calc R U . . .
H28B H 0.664107 -0.252403 0.739068 0.081 Uiso 1 1 calc R U . . .
H28C H 0.651319 -0.126477 0.677240 0.081 Uiso 1 1 calc R U . . .
C29 C 0.6938(2) -0.1025(7) 0.2273(7) 0.0306(17) Uani 1 1 d . . . . .
H29A H 0.680230 -0.030325 0.250992 0.037 Uiso 1 1 calc R U . . .
C30 C 0.7231(3) -0.0512(10) 0.1654(8) 0.053(3) Uani 1 1 d . . . . .
H30A H 0.735158 -0.002245 0.225678 0.079 Uiso 1 1 calc R U . . .
H30B H 0.717080 0.002319 0.095580 0.079 Uiso 1 1 calc R U . . .
H30C H 0.736002 -0.120468 0.134951 0.079 Uiso 1 1 calc R U . . .
C31 C 0.6754(2) -0.1845(10) 0.1363(8) 0.046(2) Uani 1 1 d . . . . .
H31A H 0.658029 -0.225245 0.180252 0.068 Uiso 1 1 calc R U . . .
H31B H 0.689297 -0.248122 0.101254 0.068 Uiso 1 1 calc R U . . .
H31C H 0.666947 -0.132487 0.069302 0.068 Uiso 1 1 calc R U . . .
C32 C 0.50146(19) 0.1683(13) 0.3164(9) 0.058(3) Uani 1 1 d . . . . .
H32A H 0.501872 0.259224 0.306603 0.086 Uiso 1 1 calc R U . . .
H32B H 0.480289 0.141722 0.340041 0.086 Uiso 1 1 calc R U . . .
H32C H 0.507299 0.128667 0.237704 0.086 Uiso 1 1 calc R U . . .
C33 C 0.52106(19) 0.2290(8) 0.5709(9) 0.0398(19) Uani 1 1 d . . . . .
H33A H 0.524290 0.315413 0.543857 0.060 Uiso 1 1 calc R U . . .
H33B H 0.534997 0.210685 0.640927 0.060 Uiso 1 1 calc R U . . .
H33C H 0.499198 0.217872 0.596765 0.060 Uiso 1 1 calc R U . . .
C34 C 0.51918(18) -0.0415(6) 0.4872(11) 0.0405(19) Uani 1 1 d . . . . .
H34A H 0.532796 -0.068676 0.555364 0.061 Uiso 1 1 calc R U . . .
H34B H 0.521823 -0.097811 0.416302 0.061 Uiso 1 1 calc R U . . .
H34C H 0.497266 -0.043173 0.514639 0.061 Uiso 1 1 calc R U . . .
C35 C 0.6048(2) -0.1060(7) 0.3821(9) 0.040(2) Uani 1 1 d . . . . .
H35A H 0.617729 -0.072516 0.449548 0.060 Uiso 1 1 calc R U . . .
H35B H 0.617961 -0.154858 0.325625 0.060 Uiso 1 1 calc R U . . .
H35C H 0.588369 -0.159628 0.416904 0.060 Uiso 1 1 calc R U . . .
C36 C 0.5592(2) -0.0429(10) 0.1761(9) 0.048(2) Uani 1 1 d . . . . .
H36A H 0.550446 0.023453 0.123976 0.071 Uiso 1 1 calc R U . . .
H36B H 0.542144 -0.087166 0.218232 0.071 Uiso 1 1 calc R U . . .
H36C H 0.570950 -0.101675 0.124076 0.071 Uiso 1 1 calc R U . . .
C37 C 0.61781(17) 0.1070(7) 0.2006(7) 0.0266(14) Uani 1 1 d . . . . .
H37A H 0.608413 0.172819 0.149606 0.040 Uiso 1 1 calc R U . . .
H37B H 0.628134 0.045747 0.146758 0.040 Uiso 1 1 calc R U . . .
H37C H 0.633308 0.143755 0.256964 0.040 Uiso 1 1 calc R U . . .
C38 C 0.5874(2) 0.0656(9) 0.7176(10) 0.048(2) Uani 1 1 d . . . . .
H38A H 0.597781 0.004022 0.662861 0.058 Uiso 1 1 calc R U . . .
H38B H 0.564469 0.050007 0.716799 0.058 Uiso 1 1 calc R U . . .
C39 C 0.6003(3) 0.0585(11) 0.8486(10) 0.060(3) Uani 1 1 d . . . . .
H39A H 0.606257 -0.028100 0.870428 0.072 Uiso 1 1 calc R U . . .
H39B H 0.584847 0.089571 0.909849 0.072 Uiso 1 1 calc R U . . .
C40 C 0.6288(4) 0.1428(13) 0.8425(13) 0.085(5) Uani 1 1 d . . . . .
H40A H 0.634608 0.174411 0.925741 0.102 Uiso 1 1 calc R U . . .
H40B H 0.647061 0.098868 0.805860 0.102 Uiso 1 1 calc R U . . .
C41 C 0.6178(2) 0.2454(9) 0.7605(8) 0.042(2) Uani 1 1 d . . . . .
H41A H 0.608515 0.313525 0.810690 0.050 Uiso 1 1 calc R U . . .
H41B H 0.635491 0.279859 0.711963 0.050 Uiso 1 1 calc R U . . .
C1T C 0.82896(18) -0.0363(8) 0.5425(6) 0.074(4) Uani 1 1 d G . . . .
H1TA H 0.836737 -0.004259 0.618714 0.088 Uiso 1 1 calc R U . . .
C2T C 0.83576(16) 0.0246(6) 0.4318(8) 0.080(4) Uani 1 1 d G . . . .
H2TA H 0.848180 0.098232 0.432347 0.095 Uiso 1 1 calc R U . . .
C3T C 0.82438(17) -0.0222(7) 0.3202(6) 0.050(2) Uani 1 1 d G . . . .
H3TA H 0.829027 0.019385 0.244518 0.059 Uiso 1 1 calc R U . . .
C4T C 0.80621(16) -0.1299(7) 0.3193(6) 0.065(3) Uani 1 1 d G . . . .
H4TA H 0.798432 -0.161951 0.243056 0.078 Uiso 1 1 calc R U . . .
C5T C 0.79941(15) -0.1908(6) 0.4300(8) 0.068(4) Uani 1 1 d G . . . .
H5TA H 0.786990 -0.264444 0.429421 0.081 Uiso 1 1 calc R U . A 2
C6T C 0.81079(18) -0.1440(8) 0.5416(6) 0.064(4) Uani 1 1 d G . . . .
C7T C 0.8047(4) -0.200(2) 0.6640(14) 0.078(6) Uani 0.79(2) 1 d . . P B 1
H7TA H 0.815136 -0.150951 0.728508 0.117 Uiso 0.79(2) 1 calc R U P B 1
H7TB H 0.782067 -0.201811 0.679663 0.117 Uiso 0.79(2) 1 calc R U P B 1
H7TC H 0.812892 -0.285850 0.665343 0.117 Uiso 0.79(2) 1 calc R U P B 1
C7TA C 0.7919(16) -0.234(8) 0.595(6) 0.078(6) Uani 0.21(2) 1 d . . P B 2
H7TD H 0.793733 -0.229294 0.685207 0.117 Uiso 0.21(2) 1 calc R U P B 2
H7TE H 0.770007 -0.218577 0.570592 0.117 Uiso 0.21(2) 1 calc R U P B 2
H7TF H 0.798368 -0.316334 0.565898 0.117 Uiso 0.21(2) 1 calc R U P B 2
H1N2 H 0.6660(16) 0.021(6) 0.445(6) 0.016(17) Uiso 1 1 d . . . . .

loop_
_atom_site_aniso_label
_atom_site_aniso_U_11
_atom_site_aniso_U_22
_atom_site_aniso_U_33
_atom_site_aniso_U_23
_atom_site_aniso_U_13
_atom_site_aniso_U_12
Zn1 0.0139(3) 0.0113(3) 0.0193(3) 0.0005(4) -0.0019(3) -0.0008(2)
Si1 0.0162(8) 0.0198(8) 0.0276(9) 0.0001(7) -0.0005(7) -0.0014(6)
Si2 0.0211(8) 0.0168(8) 0.0238(9) -0.0027(7) -0.0018(7) 0.0015(7)
O1 0.0161(17) 0.0126(16) 0.027(2) -0.009(2) -0.003(2) 0.0028(13)
O2 0.032(3) 0.035(3) 0.021(2) 0.006(2) -0.002(2) -0.010(2)
N1 0.013(2) 0.0140(19) 0.014(2) 0.002(2) -0.001(2) 0.0018(15)
N2 0.016(2) 0.010(2) 0.034(3) -0.001(3) -0.006(3) 0.0012(16)
N3 0.016(3) 0.018(2) 0.023(3) -0.001(2) -0.004(2) -0.001(2)
C1 0.017(3) 0.011(2) 0.027(4) -0.001(2) 0.004(2) 0.001(2)
C2 0.022(3) 0.016(3) 0.026(3) 0.001(3) -0.001(3) 0.003(2)
C3 0.024(3) 0.027(4) 0.029(4) 0.005(3) -0.001(3) -0.001(3)
C4 0.021(3) 0.026(3) 0.044(4) -0.002(3) -0.003(3) 0.006(3)
C5 0.021(3) 0.018(3) 0.044(4) -0.013(3) 0.009(3) -0.001(3)
C6 0.020(3) 0.018(3) 0.024(3) -0.007(3) 0.003(2) -0.002(2)
C7 0.024(3) 0.038(4) 0.020(3) 0.004(3) -0.002(3) 0.009(3)
C8 0.048(5) 0.056(6) 0.043(5) -0.005(4) 0.011(4) -0.017(4)
C9 0.043(4) 0.027(4) 0.030(4) 0.001(3) 0.001(3) -0.003(3)
C10 0.024(3) 0.027(4) 0.027(4) -0.006(3) 0.000(3) 0.006(3)
C11 0.046(5) 0.043(5) 0.023(3) -0.003(3) 0.002(3) -0.004(4)
C12 0.031(4) 0.037(4) 0.046(5) -0.013(4) -0.003(4) -0.011(3)
C13 0.018(2) 0.012(2) 0.025(3) -0.006(3) 0.007(3) 0.0033(19)
C14 0.017(2) 0.011(2) 0.026(3) 0.001(3) -0.010(3) -0.0022(19)
C15 0.020(2) 0.012(2) 0.019(2) 0.001(3) 0.007(3) -0.0005(19)
C16 0.014(2) 0.014(2) 0.020(3) 0.010(2) -0.003(2) -0.009(2)
C17 0.017(2) 0.019(2) 0.015(2) -0.002(3) 0.003(3) -0.002(2)
C18 0.017(3) 0.019(3) 0.032(4) -0.001(3) -0.003(3) 0.004(2)
C19 0.018(3) 0.014(3) 0.037(4) 0.005(3) 0.000(3) 0.001(2)
C20 0.011(2) 0.015(2) 0.032(4) 0.002(3) 0.001(2) 0.0014(19)
C21 0.011(3) 0.023(4) 0.046(4) 0.010(3) -0.005(3) -0.005(3)
C22 0.020(3) 0.023(4) 0.040(4) 0.011(3) -0.006(3) 0.001(3)
C23 0.022(3) 0.013(3) 0.071(6) 0.009(3) 0.007(3) 0.002(2)
C24 0.027(4) 0.018(3) 0.046(5) -0.009(3) 0.015(3) -0.001(3)
C25 0.016(3) 0.025(4) 0.047(5) -0.002(3) 0.008(3) -0.001(3)
C26 0.043(5) 0.036(4) 0.028(4) -0.008(3) -0.011(3) 0.001(4)
C27 0.072(8) 0.144(13) 0.027(5) -0.016(7) -0.017(5) 0.032(8)
C28 0.049(6) 0.070(7) 0.044(5) -0.006(5) 0.008(4) -0.005(5)
C29 0.045(5) 0.020(3) 0.027(4) -0.001(3) 0.011(3) 0.004(3)
C30 0.067(6) 0.060(6) 0.032(4) 0.007(4) 0.008(4) -0.028(5)
C31 0.041(5) 0.063(6) 0.032(4) -0.005(4) 0.002(4) -0.003(4)
C32 0.018(4) 0.109(9) 0.046(5) 0.011(6) -0.004(4) 0.013(5)
C33 0.028(4) 0.039(4) 0.053(5) -0.017(4) 0.010(4) -0.004(3)
C34 0.038(4) 0.022(3) 0.061(5) -0.012(4) 0.027(5) -0.007(3)
C35 0.044(5) 0.022(4) 0.053(5) 0.012(4) 0.018(4) 0.013(3)
C36 0.034(4) 0.058(6) 0.051(5) -0.027(5) 0.004(4) -0.014(4)
C37 0.024(3) 0.031(4) 0.024(3) -0.003(3) 0.001(3) 0.006(3)
C38 0.037(5) 0.043(5) 0.064(6) 0.034(5) -0.002(4) -0.008(4)
C39 0.072(7) 0.065(7) 0.043(5) 0.024(5) 0.005(5) -0.019(6)
C40 0.103(10) 0.084(9) 0.070(8) 0.036(7) -0.048(8) -0.037(8)
C41 0.043(5) 0.051(5) 0.031(4) 0.006(4) -0.014(4) -0.014(4)
C1T 0.047(6) 0.084(9) 0.090(10) -0.029(8) -0.016(6) 0.021(6)
C2T 0.082(9) 0.091(10) 0.065(7) -0.015(7) -0.008(7) 0.043(8)
C3T 0.056(6) 0.062(6) 0.031(5) 0.008(4) 0.001(4) 0.020(5)
C4T 0.052(6) 0.081(9) 0.062(7) -0.028(7) -0.004(5) 0.024(6)
C5T 0.031(5) 0.059(6) 0.113(11) -0.002(7) 0.000(6) 0.010(5)
C6T 0.055(6) 0.112(11) 0.027(5) 0.011(5) 0.012(4) 0.049(7)
C7T 0.063(10) 0.125(15) 0.046(8) 0.028(9) -0.001(7) 0.022(10)
C7TA 0.063(10) 0.125(15) 0.046(8) 0.028(9) -0.001(7) 0.022(10)

loop_
_atom_type_symbol
_atom_type_description
_atom_type_scat_dispersion_real
_atom_type_scat_dispersion_imag
_atom_type_scat_source
C C 0.0033 0.0016 'International Tables Vol C Tables 4.2.6.8 and 6.1.1.4'
H H 0.0000 0.0000 'International Tables Vol C Tables 4.2.6.8 and 6.1.1.4'
N N 0.0061 0.0033 'International Tables Vol C Tables 4.2.6.8 and 6.1.1.4'
O O 0.0106 0.0060 'International Tables Vol C Tables 4.2.6.8 and 6.1.1.4'
Si Si 0.0817 0.0704 'International Tables Vol C Tables 4.2.6.8 and 6.1.1.4'
Zn Zn 0.2839 1.4301 'International Tables Vol C Tables 4.2.6.8 and 6.1.1.4'

loop_
_geom_angle_atom_site_label_1
_geom_angle_atom_site_label_2
_geom_angle_atom_site_label_3
_geom_angle
_geom_angle_site_symmetry_1
_geom_angle_site_symmetry_3
_geom_angle_publ_flag
N3 Zn1 O1 119.2(2) . . ?
N3 Zn1 N1 129.4(2) . . ?
O1 Zn1 N1 96.95(16) . . ?
N3 Zn1 O2 108.6(2) . . ?
O1 Zn1 O2 91.5(2) . . ?
N1 Zn1 O2 104.1(2) . . ?
N3 Si1 C33 112.1(3) . . ?
N3 Si1 C34 110.9(3) . . ?
C33 Si1 C34 108.9(4) . . ?
N3 Si1 C32 114.3(4) . . ?
C33 Si1 C32 103.7(5) . . ?
C34 Si1 C32 106.5(5) . . ?
N3 Si2 C36 114.9(4) . . ?
N3 Si2 C35 110.0(3) . . ?
C36 Si2 C35 107.4(5) . . ?
N3 Si2 C37 111.4(3) . . ?
C36 Si2 C37 104.8(4) . . ?
C35 Si2 C37 108.0(3) . . ?
C15 O1 Zn1 122.7(3) . . ?
C41 O2 C38 109.1(6) . . ?
C41 O2 Zn1 118.6(5) . . ?
C38 O2 Zn1 118.5(5) . . ?
C13 N1 C1 121.8(4) . . ?
C13 N1 Zn1 121.1(4) . . ?
C1 N1 Zn1 117.1(3) . . ?
C17 N2 C20 123.5(5) . . ?
Si1 N3 Si2 124.4(3) . . ?
Si1 N3 Zn1 121.6(3) . . ?
Si2 N3 Zn1 112.9(3) . . ?
C6 C1 C2 120.9(6) . . ?
C6 C1 N1 121.0(6) . . ?
C2 C1 N1 118.1(5) . . ?
C3 C2 C1 118.8(6) . . ?
C3 C2 C7 119.4(6) . . ?
C1 C2 C7 121.7(6) . . ?
C4 C3 C2 120.0(7) . . ?
C5 C4 C3 120.7(6) . . ?
C4 C5 C6 122.2(6) . . ?
C5 C6 C1 117.2(6) . . ?
C5 C6 C10 119.7(6) . . ?
C1 C6 C10 123.1(6) . . ?
C2 C7 C9 113.2(6) . . ?
C2 C7 C8 109.4(6) . . ?
C9 C7 C8 108.4(6) . . ?
C6 C10 C11 111.9(6) . . ?
C6 C10 C12 111.9(6) . . ?
C11 C10 C12 109.3(6) . . ?
N1 C13 C14 125.7(5) . . ?
N1 C13 C19 119.3(5) . . ?
C14 C13 C19 114.8(5) . . ?
C13 C14 C15 129.4(5) . . ?
O1 C15 C14 123.9(5) . . ?
O1 C15 C16 119.2(5) . . ?
C14 C15 C16 116.9(5) . . ?
C17 C16 C15 127.4(5) . . ?
C16 C17 N2 121.9(5) . . ?
C16 C17 C18 121.0(5) . . ?
N2 C17 C18 117.0(5) . . ?
C25 C20 C21 123.4(6) . . ?
C25 C20 N2 118.9(6) . . ?
C21 C20 N2 117.7(6) . . ?
C20 C21 C22 116.8(7) . . ?
C20 C21 C26 122.2(7) . . ?
C22 C21 C26 120.9(7) . . ?
C23 C22 C21 120.4(7) . . ?
C24 C23 C22 121.0(6) . . ?
C23 C24 C25 122.6(8) . . ?
C20 C25 C24 115.7(7) . . ?
C20 C25 C29 122.1(7) . . ?
C24 C25 C29 122.1(7) . . ?
C28 C26 C21 109.4(7) . . ?
C28 C26 C27 110.3(9) . . ?
C21 C26 C27 114.4(8) . . ?
C25 C29 C30 110.8(7) . . ?
C25 C29 C31 111.6(7) . . ?
C30 C29 C31 110.4(7) . . ?
O2 C38 C39 104.1(8) . . ?
C38 C39 C40 102.8(8) . . ?
C41 C40 C39 102.2(9) . . ?
O2 C41 C40 107.1(8) . . ?
C2T C1T C6T 120.0 . . ?
C1T C2T C3T 120.0 . . ?
C4T C3T C2T 120.0 . . ?
C3T C4T C5T 120.0 . . ?
C6T C5T C4T 120.0 . . ?
C4T C5T C7TA 166(3) . . ?
C7TA C6T C5T 84(3) . . ?
C7TA C6T C1T 154(3) . . ?
C5T C6T C1T 120.0 . . ?
C5T C6T C7T 124.4(11) . . ?
C1T C6T C7T 115.6(11) . . ?
C6T C7TA C5T 48.1(18) . . ?

loop_
_geom_bond_atom_site_label_1
_geom_bond_atom_site_label_2
_geom_bond_distance
_geom_bond_site_symmetry_2
_geom_bond_publ_flag
Zn1 N3 1.897(5) . ?
Zn1 O1 1.985(4) . ?
Zn1 N1 1.991(4) . ?
Zn1 O2 2.166(5) . ?
Si1 N3 1.712(6) . ?
Si1 C33 1.862(8) . ?
Si1 C34 1.871(7) . ?
Si1 C32 1.876(9) . ?
Si2 N3 1.719(6) . ?
Si2 C36 1.870(9) . ?
Si2 C35 1.886(8) . ?
Si2 C37 1.892(8) . ?
O1 C15 1.301(6) . ?
O2 C41 1.450(9) . ?
O2 C38 1.457(10) . ?
N1 C13 1.306(7) . ?
N1 C1 1.448(7) . ?
N2 C17 1.372(7) . ?
N2 C20 1.431(7) . ?
C1 C6 1.400(8) . ?
C1 C2 1.404(9) . ?
C2 C3 1.398(10) . ?
C2 C7 1.531(10) . ?
C3 C4 1.370(11) . ?
C4 C5 1.357(11) . ?
C5 C6 1.399(10) . ?
C6 C10 1.507(10) . ?
C7 C9 1.530(11) . ?
C7 C8 1.557(12) . ?
C10 C11 1.517(11) . ?
C10 C12 1.526(10) . ?
C13 C14 1.400(7) . ?
C13 C19 1.521(7) . ?
C14 C15 1.417(7) . ?
C15 C16 1.441(7) . ?
C16 C17 1.361(8) . ?
C17 C18 1.492(8) . ?
C20 C25 1.402(10) . ?
C20 C21 1.409(10) . ?
C21 C22 1.412(10) . ?
C21 C26 1.509(12) . ?
C22 C23 1.395(12) . ?
C23 C24 1.334(12) . ?
C24 C25 1.425(10) . ?
C25 C29 1.497(11) . ?
C26 C28 1.502(13) . ?
C26 C27 1.511(13) . ?
C29 C30 1.519(12) . ?
C29 C31 1.534(12) . ?
C38 C39 1.517(14) . ?
C39 C40 1.517(16) . ?
C40 C41 1.487(14) . ?
C1T C2T 1.3900 . ?
C1T C6T 1.3900 . ?
C2T C3T 1.3900 . ?
C3T C4T 1.3900 . ?
C4T C5T 1.3900 . ?
C5T C6T 1.3900 . ?
C6T C7TA 1.38(7) . ?
C6T C7T 1.474(16) . ?
